data_7004923
loop_
_publ_author_name
'Bedford, Robin B.'
'Betham, Michael'
'Butts, Craig P.'
'Coles, Simon J.'
'Cutajar, Marica'
'Gelbrich, Thomas'
'Hursthouse, Michael B.'
'Scully, P. Noelle'
'Wimperis, Stephen'

_publ_section_title
;
 Five-coordinate Pd(II) orthometallated triarylphosphite complexes.
;
_journal_issue 4
_journal_name_full 'Dalton transactions (Cambridge, England : 2003)'
_journal_page_first 459
_journal_page_last 466
_journal_paper_doi 10.1039/b613524b
_journal_year 2007
_chemical_formula_sum 'C60 H55 Cl2 F6 O3 P5 Pd'
_chemical_formula_weight 1270.19
_chemical_name_systematic
;
?
;
_space_group_IT_number 2
_symmetry_cell_setting triclinic
_symmetry_space_group_name_Hall '-P 1'
_symmetry_space_group_name_H-M 'P -1'
_atom_sites_solution_hydrogens geom
_atom_sites_solution_primary direct
_atom_sites_solution_secondary difmap
_audit_creation_method SHELXL-97
_cell_angle_alpha 105.391(15)
_cell_angle_beta 93.38(2)
_cell_angle_gamma 94.90(2)
_cell_formula_units_Z 2
_cell_length_a 10.294(2)
_cell_length_b 15.290(3)
_cell_length_c 18.798(5)
_cell_measurement_reflns_used 12663
_cell_measurement_temperature 120(2)
_cell_measurement_theta_max 27.48
_cell_measurement_theta_min 2.91
_cell_volume 2831.9(11)
_computing_cell_refinement 'DENZO & COLLECT'
_computing_data_collection 'DENZO (Otwinowski & Minor, 1997) & COLLECT (Hooft, 1998)'
_computing_data_reduction 'DENZO & COLLECT'
_computing_structure_refinement 'SHELXL-97 (Sheldrick, 1997)'
_computing_structure_solution 'SHELXS-97 (Sheldrick, 1997)'
_diffrn_ambient_temperature 120(2)
_diffrn_detector_area_resol_mean 9.091
_diffrn_measured_fraction_theta_full 0.997
_diffrn_measured_fraction_theta_max 0.997
_diffrn_measurement_device_type 'Nonius KappaCCD'
_diffrn_measurement_method '\f & \w scans'
_diffrn_radiation_monochromator graphite
_diffrn_radiation_source 'Nonius FR591 rotating anode'
_diffrn_radiation_type MoK\a
_diffrn_radiation_wavelength 0.71073
_diffrn_reflns_av_R_equivalents 0.0389
_diffrn_reflns_av_sigmaI/netI 0.0392
_diffrn_reflns_limit_h_max 13
_diffrn_reflns_limit_h_min -13
_diffrn_reflns_limit_k_max 19
_diffrn_reflns_limit_k_min -19
_diffrn_reflns_limit_l_max 24
_diffrn_reflns_limit_l_min -24
_diffrn_reflns_number 58599
_diffrn_reflns_theta_full 27.50
_diffrn_reflns_theta_max 27.50
_diffrn_reflns_theta_min 3.07
_exptl_absorpt_coefficient_mu 0.628
_exptl_absorpt_correction_T_max 0.9753
_exptl_absorpt_correction_T_min 0.8846
_exptl_crystal_colour Colourless
_exptl_crystal_density_diffrn 1.490
_exptl_crystal_density_method 'not measured'
_exptl_crystal_description Slab
_exptl_crystal_F_000 1296
_exptl_crystal_size_max 0.20
_exptl_crystal_size_mid 0.14
_exptl_crystal_size_min 0.04
_refine_diff_density_max 1.466
_refine_diff_density_min -1.123
_refine_diff_density_rms 0.088
_refine_ls_extinction_method none
_refine_ls_goodness_of_fit_ref 1.046
_refine_ls_hydrogen_treatment constr
_refine_ls_matrix_type full
_refine_ls_number_parameters 705
_refine_ls_number_reflns 12985
_refine_ls_number_restraints 0
_refine_ls_restrained_S_all 1.046
_refine_ls_R_factor_all 0.0606
_refine_ls_R_factor_gt 0.0462
_refine_ls_shift/su_max 0.015
_refine_ls_shift/su_mean 0.001
_refine_ls_structure_factor_coef Fsqd
_refine_ls_weighting_details 'calc w=1/[\s^2^(Fo^2^)+(0.0495P)^2^+5.4247P] where P=(Fo^2^+2Fc^2^)/3'
_refine_ls_weighting_scheme calc
_refine_ls_wR_factor_gt 0.1113
_refine_ls_wR_factor_ref 0.1191
_reflns_number_gt 10693
_reflns_number_total 12985
_reflns_threshold_expression >2sigma(I)
_cod_data_source_file b613524b.txt
_cod_data_source_block 04src1090
_cod_depositor_comments
;
The following automatic conversions were performed:
'_symmetry_cell_setting' value 'Triclinic' changed to 'triclinic'
according to '/home/saulius/struct/CIF-dictionaries/cif_core.dic'
dictionary named 'cif_core.dic' version 2.4.1 from 2010-06-29.

Automatic conversion script
Id: cif_fix_enum 1527 2010-12-29 10:47:43Z saulius 
;
_cod_original_cell_volume 2832.0(11)
_cod_original_sg_symbol_H-M P-1
_cod_database_code 7004923

loop_
_symmetry_equiv_pos_as_xyz
'x, y, z'
'-x, -y, -z'

loop_
_atom_site_label
_atom_site_type_symbol
_atom_site_fract_x
_atom_site_fract_y
_atom_site_fract_z
_atom_site_U_iso_or_equiv
_atom_site_adp_type
_atom_site_occupancy
_atom_site_symmetry_multiplicity
_atom_site_calc_flag
_atom_site_refinement_flags
_atom_site_disorder_assembly
_atom_site_disorder_group
C1 C 0.8304(3) 0.20482(19) 0.63383(15) 0.0235(6) Uani 1 1 d . . .
C2 C 0.7095(3) 0.1809(2) 0.65738(17) 0.0264(6) Uani 1 1 d . . .
H2 H 0.6991 0.1958 0.7090 0.032 Uiso 1 1 calc R . .
C3 C 0.6039(3) 0.1360(2) 0.60801(17) 0.0286(6) Uani 1 1 d . . .
H3 H 0.5243 0.1192 0.6264 0.034 Uiso 1 1 calc R . .
C4 C 0.6132(3) 0.1155(2) 0.53219(18) 0.0309(7) Uani 1 1 d . . .
H4 H 0.5399 0.0862 0.4987 0.037 Uiso 1 1 calc R . .
C5 C 0.7304(3) 0.1381(2) 0.50592(17) 0.0311(7) Uani 1 1 d . . .
H5 H 0.7392 0.1250 0.4542 0.037 Uiso 1 1 calc R . .
C6 C 0.8348(3) 0.1804(2) 0.55678(16) 0.0268(6) Uani 1 1 d . . .
C7 C 0.9941(3) 0.4071(2) 0.57041(17) 0.0265(6) Uani 1 1 d . . .
C8 C 0.9888(4) 0.4736(2) 0.63577(19) 0.0353(7) Uani 1 1 d . . .
H8 H 1.0480 0.4779 0.6776 0.042 Uiso 1 1 calc R . .
C9 C 0.8947(4) 0.5342(2) 0.6390(2) 0.0474(10) Uani 1 1 d . . .
H9 H 0.8886 0.5805 0.6834 0.057 Uiso 1 1 calc R . .
C10 C 0.8101(4) 0.5269(3) 0.5776(3) 0.0518(11) Uani 1 1 d . . .
H10 H 0.7470 0.5692 0.5797 0.062 Uiso 1 1 calc R . .
C11 C 0.8160(4) 0.4594(3) 0.5135(3) 0.0508(10) Uani 1 1 d . . .
H11 H 0.7563 0.4548 0.4719 0.061 Uiso 1 1 calc R . .
C12 C 0.9082(4) 0.3982(3) 0.5092(2) 0.0376(8) Uani 1 1 d . . .
H12 H 0.9124 0.3511 0.4651 0.045 Uiso 1 1 calc R . .
C13 C 1.2461(3) 0.1907(2) 0.49266(16) 0.0273(6) Uani 1 1 d . . .
C14 C 1.2396(4) 0.1019(2) 0.44997(19) 0.0357(8) Uani 1 1 d . . .
H14 H 1.1949 0.0535 0.4648 0.043 Uiso 1 1 calc R . .
C15 C 1.3011(4) 0.0852(3) 0.38393(19) 0.0434(9) Uani 1 1 d . . .
H15 H 1.2985 0.0244 0.3535 0.052 Uiso 1 1 calc R . .
C16 C 1.3648(4) 0.1549(3) 0.3626(2) 0.0430(9) Uani 1 1 d . . .
H16 H 1.4045 0.1426 0.3172 0.052 Uiso 1 1 calc R . .
C17 C 1.3715(4) 0.2433(3) 0.40714(19) 0.0392(8) Uani 1 1 d . . .
H17 H 1.4172 0.2914 0.3925 0.047 Uiso 1 1 calc R . .
C18 C 1.3120(3) 0.2621(2) 0.47321(18) 0.0325(7) Uani 1 1 d . . .
H18 H 1.3166 0.3227 0.5042 0.039 Uiso 1 1 calc R . .
C19 C 0.7841(3) 0.3479(2) 0.82407(16) 0.0264(6) Uani 1 1 d . . .
C20 C 0.7790(4) 0.4127(2) 0.78418(19) 0.0361(8) Uani 1 1 d . . .
H20 H 0.8379 0.4135 0.7472 0.043 Uiso 1 1 calc R . .
C21 C 0.6888(4) 0.4760(2) 0.7982(2) 0.0431(9) Uani 1 1 d . . .
H21 H 0.6861 0.5201 0.7710 0.052 Uiso 1 1 calc R . .
C22 C 0.6029(4) 0.4751(2) 0.8513(2) 0.0400(9) Uani 1 1 d . . .
H22 H 0.5414 0.5189 0.8610 0.048 Uiso 1 1 calc R . .
C23 C 0.6059(3) 0.4109(2) 0.89060(19) 0.0353(8) Uani 1 1 d . . .
H23 H 0.5460 0.4102 0.9271 0.042 Uiso 1 1 calc R . .
C24 C 0.6962(3) 0.3470(2) 0.87707(18) 0.0302(7) Uani 1 1 d . . .
H24 H 0.6976 0.3027 0.9042 0.036 Uiso 1 1 calc R . .
C25 C 0.8770(3) 0.1755(2) 0.83914(16) 0.0249(6) Uani 1 1 d . . .
C26 C 0.8489(3) 0.1761(2) 0.91133(17) 0.0304(7) Uani 1 1 d . . .
H26 H 0.8521 0.2325 0.9484 0.037 Uiso 1 1 calc R . .
C27 C 0.8164(3) 0.0950(2) 0.92903(19) 0.0367(8) Uani 1 1 d . . .
H27 H 0.7953 0.0960 0.9778 0.044 Uiso 1 1 calc R . .
C28 C 0.8146(4) 0.0123(2) 0.8758(2) 0.0385(8) Uani 1 1 d . . .
H28 H 0.7931 -0.0432 0.8882 0.046 Uiso 1 1 calc R . .
C29 C 0.8443(4) 0.0106(2) 0.8045(2) 0.0356(7) Uani 1 1 d . . .
H29 H 0.8437 -0.0461 0.7681 0.043 Uiso 1 1 calc R . .
C30 C 0.8750(3) 0.0917(2) 0.78609(17) 0.0282(6) Uani 1 1 d . . .
H30 H 0.8947 0.0902 0.7371 0.034 Uiso 1 1 calc R . .
C31 C 1.0284(3) 0.35499(19) 0.89277(15) 0.0241(6) Uani 1 1 d . . .
H31A H 1.0306 0.4176 0.8871 0.029 Uiso 1 1 calc R . .
H31B H 0.9836 0.3551 0.9380 0.029 Uiso 1 1 calc R . .
C32 C 1.1707(3) 0.33800(19) 0.90857(15) 0.0235(6) Uani 1 1 d . . .
C33 C 1.2570(3) 0.35783(19) 0.84950(15) 0.0245(6) Uani 1 1 d . . .
H33A H 1.3479 0.3496 0.8647 0.029 Uiso 1 1 calc R . .
H33B H 1.2556 0.4233 0.8521 0.029 Uiso 1 1 calc R . .
C34 C 1.3315(3) 0.3610(2) 0.70798(16) 0.0255(6) Uani 1 1 d . . .
C35 C 1.3116(3) 0.4524(2) 0.71597(17) 0.0293(7) Uani 1 1 d . . .
H35 H 1.2466 0.4790 0.7461 0.035 Uiso 1 1 calc R . .
C36 C 1.3863(4) 0.5040(2) 0.68013(19) 0.0364(8) Uani 1 1 d . . .
H36 H 1.3714 0.5656 0.6850 0.044 Uiso 1 1 calc R . .
C37 C 1.4828(4) 0.4665(3) 0.6372(2) 0.0406(8) Uani 1 1 d . . .
H37 H 1.5339 0.5024 0.6128 0.049 Uiso 1 1 calc R . .
C38 C 1.5046(4) 0.3769(3) 0.6300(2) 0.0398(8) Uani 1 1 d . . .
H38 H 1.5719 0.3514 0.6013 0.048 Uiso 1 1 calc R . .
C39 C 1.4285(3) 0.3239(2) 0.66463(18) 0.0317(7) Uani 1 1 d . . .
H39 H 1.4428 0.2619 0.6586 0.038 Uiso 1 1 calc R . .
C40 C 1.2922(3) 0.1862(2) 0.74170(16) 0.0258(6) Uani 1 1 d . . .
C41 C 1.4185(3) 0.1837(2) 0.77183(17) 0.0298(7) Uani 1 1 d . . .
H41 H 1.4712 0.2389 0.7960 0.036 Uiso 1 1 calc R . .
C42 C 1.4676(3) 0.1003(2) 0.76660(19) 0.0349(7) Uani 1 1 d . . .
H42 H 1.5537 0.0987 0.7872 0.042 Uiso 1 1 calc R . .
C43 C 1.3912(4) 0.0200(2) 0.73153(19) 0.0373(8) Uani 1 1 d . . .
H43 H 1.4249 -0.0368 0.7281 0.045 Uiso 1 1 calc R . .
C44 C 1.2663(4) 0.0216(2) 0.70142(19) 0.0355(8) Uani 1 1 d . . .
H44 H 1.2141 -0.0338 0.6773 0.043 Uiso 1 1 calc R . .
C45 C 1.2171(3) 0.1046(2) 0.70648(17) 0.0292(7) Uani 1 1 d . . .
H45 H 1.1310 0.1055 0.6856 0.035 Uiso 1 1 calc R . .
C46 C 1.2220(3) 0.4085(2) 0.98181(16) 0.0302(7) Uani 1 1 d . . .
H46A H 1.3148 0.4032 0.9928 0.045 Uiso 1 1 calc R . .
H46B H 1.1722 0.3973 1.0219 0.045 Uiso 1 1 calc R . .
H46C H 1.2117 0.4701 0.9774 0.045 Uiso 1 1 calc R . .
C47 C 1.1777(3) 0.24080(19) 0.91648(16) 0.0237(6) Uani 1 1 d . . .
H47A H 1.1539 0.1969 0.8673 0.028 Uiso 1 1 calc R . .
H47B H 1.1115 0.2290 0.9499 0.028 Uiso 1 1 calc R . .
C48 C 1.3232(3) 0.0935(2) 0.92541(16) 0.0270(6) Uani 1 1 d . . .
C49 C 1.2060(3) 0.0377(2) 0.90425(18) 0.0305(7) Uani 1 1 d . . .
H49 H 1.1257 0.0642 0.9047 0.037 Uiso 1 1 calc R . .
C50 C 1.2054(4) -0.0565(2) 0.88241(19) 0.0359(7) Uani 1 1 d . . .
H50 H 1.1248 -0.0941 0.8682 0.043 Uiso 1 1 calc R . .
C51 C 1.3217(4) -0.0956(2) 0.88127(19) 0.0358(8) Uani 1 1 d . . .
H51 H 1.3210 -0.1601 0.8658 0.043 Uiso 1 1 calc R . .
C52 C 1.4386(4) -0.0413(2) 0.90262(19) 0.0363(8) Uani 1 1 d . . .
H52 H 1.5184 -0.0683 0.9025 0.044 Uiso 1 1 calc R . .
C53 C 1.4400(3) 0.0527(2) 0.92432(18) 0.0329(7) Uani 1 1 d . . .
H53 H 1.5210 0.0899 0.9386 0.039 Uiso 1 1 calc R . .
C54 C 1.3268(4) 0.2399(2) 1.05332(18) 0.0357(8) Uani 1 1 d . . .
C55 C 1.2147(5) 0.2248(3) 1.0865(2) 0.0517(10) Uani 1 1 d . . .
H55 H 1.1343 0.2039 1.0569 0.062 Uiso 1 1 calc R . .
C56 C 1.2176(6) 0.2399(3) 1.1631(2) 0.0654(14) Uani 1 1 d . . .
H56 H 1.1391 0.2295 1.1851 0.078 Uiso 1 1 calc R . .
C57 C 1.3308(7) 0.2690(3) 1.2064(2) 0.0728(18) Uani 1 1 d . . .
H57 H 1.3318 0.2787 1.2585 0.087 Uiso 1 1 calc R . .
C58 C 1.4444(7) 0.2845(3) 1.1746(3) 0.0755(18) Uani 1 1 d . . .
H58 H 1.5241 0.3050 1.2050 0.091 Uiso 1 1 calc R . .
C59 C 1.4437(5) 0.2703(3) 1.0977(2) 0.0510(11) Uani 1 1 d . . .
H59 H 1.5224 0.2814 1.0760 0.061 Uiso 1 1 calc R . .
C60 C 0.1371(5) 0.7535(4) 0.7040(2) 0.0590(12) Uani 1 1 d . . .
H60A H 0.1535 0.7884 0.7568 0.071 Uiso 1 1 calc R . .
H60B H 0.1101 0.6891 0.7022 0.071 Uiso 1 1 calc R . .
O1 O 0.9525(2) 0.19928(16) 0.52574(11) 0.0315(5) Uani 1 1 d . . .
O2 O 1.0942(2) 0.34854(14) 0.56472(11) 0.0265(4) Uani 1 1 d . . .
O3 O 1.1925(2) 0.20645(14) 0.56173(11) 0.0285(5) Uani 1 1 d . . .
F1 F 0.2365(8) 0.7254(3) 0.9321(3) 0.191(3) Uani 1 1 d . . .
F2 F 0.2551(5) 0.5866(3) 0.8996(2) 0.1409(19) Uani 1 1 d . . .
F3 F 0.2384(3) 0.65504(18) 0.81110(14) 0.0736(9) Uani 1 1 d . . .
F4 F 0.0884(4) 0.5449(3) 0.82215(19) 0.1144(14) Uani 1 1 d . . .
F5 F 0.0878(6) 0.7284(4) 0.8702(4) 0.096(3) Uani 0.634(9) 1 d P . .
F5' F 0.0023(7) 0.6454(7) 0.8106(5) 0.071(4) Uani 0.366(9) 1 d P . .
F6 F 0.0510(5) 0.6278(2) 0.93320(18) 0.1323(19) Uani 1 1 d . . .
P1 P 1.06696(8) 0.25455(5) 0.58559(4) 0.02385(16) Uani 1 1 d . . .
P2 P 0.92248(8) 0.28038(5) 0.81410(4) 0.02161(15) Uani 1 1 d . . .
P3 P 1.22298(8) 0.29387(5) 0.75177(4) 0.02215(16) Uani 1 1 d . . .
P4 P 1.33907(8) 0.21852(5) 0.95275(4) 0.02863(18) Uani 1 1 d . . .
P5 P 0.1423(2) 0.64132(8) 0.87198(7) 0.0802(5) Uani 1 1 d . . .
Pd1 Pd 1.00666(2) 0.259916(14) 0.698281(11) 0.02113(7) Uani 1 1 d . . .
Cl1 Cl 0.28211(11) 0.75891(7) 0.66091(6) 0.0505(2) Uani 1 1 d . . .
Cl2 Cl 0.00886(11) 0.79689(8) 0.66276(6) 0.0554(3) Uani 1 1 d . . .

loop_
_atom_site_aniso_label
_atom_site_aniso_U_11
_atom_site_aniso_U_22
_atom_site_aniso_U_33
_atom_site_aniso_U_23
_atom_site_aniso_U_13
_atom_site_aniso_U_12
C1 0.0327(16) 0.0187(13) 0.0183(13) 0.0048(11) -0.0018(11) 0.0024(12)
C2 0.0318(16) 0.0252(14) 0.0207(14) 0.0039(12) 0.0007(12) 0.0040(12)
C3 0.0310(16) 0.0268(15) 0.0277(16) 0.0069(12) 0.0014(13) 0.0028(13)
C4 0.0369(18) 0.0258(15) 0.0270(16) 0.0049(12) -0.0050(13) -0.0013(13)
C5 0.0432(19) 0.0297(16) 0.0181(14) 0.0047(12) -0.0027(13) 0.0010(14)
C6 0.0354(17) 0.0228(14) 0.0222(14) 0.0072(12) 0.0009(12) 0.0012(12)
C7 0.0308(16) 0.0268(15) 0.0271(15) 0.0141(12) 0.0070(12) 0.0068(12)
C8 0.045(2) 0.0278(16) 0.0340(18) 0.0087(14) 0.0061(15) 0.0062(14)
C9 0.057(2) 0.0298(18) 0.060(3) 0.0127(17) 0.025(2) 0.0136(17)
C10 0.044(2) 0.045(2) 0.084(3) 0.040(2) 0.025(2) 0.0204(18)
C11 0.042(2) 0.064(3) 0.059(3) 0.038(2) 0.0017(19) 0.0135(19)
C12 0.0399(19) 0.046(2) 0.0320(18) 0.0176(15) 0.0010(15) 0.0086(16)
C13 0.0332(16) 0.0320(16) 0.0178(14) 0.0063(12) 0.0018(12) 0.0124(13)
C14 0.048(2) 0.0284(16) 0.0311(17) 0.0067(14) -0.0006(15) 0.0121(15)
C15 0.061(2) 0.0370(19) 0.0276(17) -0.0039(15) -0.0001(16) 0.0237(18)
C16 0.052(2) 0.053(2) 0.0293(18) 0.0123(16) 0.0112(16) 0.0266(19)
C17 0.045(2) 0.045(2) 0.0327(18) 0.0143(16) 0.0105(15) 0.0136(16)
C18 0.0412(19) 0.0318(16) 0.0258(16) 0.0080(13) 0.0047(14) 0.0097(14)
C19 0.0317(16) 0.0258(14) 0.0190(14) 0.0012(11) -0.0035(12) 0.0072(12)
C20 0.050(2) 0.0328(17) 0.0287(17) 0.0100(14) 0.0017(15) 0.0161(15)
C21 0.057(2) 0.0345(18) 0.038(2) 0.0082(15) -0.0074(17) 0.0187(17)
C22 0.0365(19) 0.0326(17) 0.042(2) -0.0059(15) -0.0124(16) 0.0146(15)
C23 0.0269(16) 0.0366(18) 0.0336(18) -0.0055(14) -0.0036(13) 0.0065(14)
C24 0.0299(16) 0.0293(16) 0.0292(16) 0.0040(13) -0.0012(13) 0.0059(13)
C25 0.0289(15) 0.0260(14) 0.0221(14) 0.0095(12) 0.0041(12) 0.0049(12)
C26 0.0367(17) 0.0324(16) 0.0247(15) 0.0106(13) 0.0051(13) 0.0073(14)
C27 0.0409(19) 0.046(2) 0.0317(17) 0.0234(16) 0.0072(15) 0.0066(16)
C28 0.043(2) 0.0346(18) 0.045(2) 0.0237(16) 0.0034(16) 0.0032(15)
C29 0.0420(19) 0.0256(16) 0.0392(19) 0.0102(14) -0.0009(15) 0.0026(14)
C30 0.0331(16) 0.0267(15) 0.0248(15) 0.0068(12) 0.0008(13) 0.0046(13)
C31 0.0358(16) 0.0192(13) 0.0169(13) 0.0036(11) 0.0000(12) 0.0060(12)
C32 0.0363(16) 0.0187(13) 0.0153(13) 0.0045(11) -0.0005(12) 0.0036(12)
C33 0.0347(16) 0.0198(13) 0.0170(13) 0.0031(11) -0.0037(12) 0.0016(12)
C34 0.0301(16) 0.0267(15) 0.0196(14) 0.0079(12) -0.0026(12) 0.0012(12)
C35 0.0382(18) 0.0252(15) 0.0250(15) 0.0081(12) 0.0005(13) 0.0042(13)
C36 0.051(2) 0.0276(16) 0.0310(17) 0.0124(14) -0.0038(15) -0.0034(15)
C37 0.044(2) 0.044(2) 0.0362(19) 0.0194(16) 0.0037(16) -0.0079(16)
C38 0.0390(19) 0.049(2) 0.0328(18) 0.0131(16) 0.0089(15) 0.0020(16)
C39 0.0363(18) 0.0315(16) 0.0285(16) 0.0098(13) 0.0036(13) 0.0050(14)
C40 0.0370(17) 0.0228(14) 0.0195(14) 0.0078(11) 0.0028(12) 0.0064(12)
C41 0.0371(17) 0.0294(16) 0.0253(15) 0.0103(13) 0.0030(13) 0.0075(13)
C42 0.0376(18) 0.0425(19) 0.0333(17) 0.0199(15) 0.0089(14) 0.0181(15)
C43 0.056(2) 0.0289(16) 0.0358(18) 0.0151(14) 0.0185(16) 0.0204(16)
C44 0.053(2) 0.0230(15) 0.0308(17) 0.0056(13) 0.0117(15) 0.0062(15)
C45 0.0361(17) 0.0266(15) 0.0249(15) 0.0058(12) 0.0047(13) 0.0051(13)
C46 0.0469(19) 0.0227(14) 0.0186(14) 0.0033(12) -0.0030(13) 0.0005(13)
C47 0.0326(16) 0.0193(13) 0.0183(13) 0.0048(11) -0.0024(12) 0.0028(12)
C48 0.0362(17) 0.0259(15) 0.0215(14) 0.0104(12) 0.0009(12) 0.0054(13)
C49 0.0329(17) 0.0262(15) 0.0344(17) 0.0107(13) 0.0037(13) 0.0060(13)
C50 0.044(2) 0.0275(16) 0.0360(18) 0.0097(14) 0.0036(15) -0.0017(14)
C51 0.052(2) 0.0276(16) 0.0314(17) 0.0120(14) 0.0071(15) 0.0110(15)
C52 0.044(2) 0.0367(18) 0.0327(17) 0.0143(14) 0.0027(15) 0.0166(15)
C53 0.0360(18) 0.0349(17) 0.0306(17) 0.0141(14) -0.0020(14) 0.0064(14)
C54 0.061(2) 0.0224(15) 0.0231(15) 0.0062(12) -0.0115(15) 0.0090(15)
C55 0.077(3) 0.051(2) 0.0290(19) 0.0182(17) -0.0059(19) 0.002(2)
C56 0.113(4) 0.059(3) 0.032(2) 0.023(2) 0.008(2) 0.022(3)
C57 0.148(6) 0.050(3) 0.0220(19) 0.0037(18) -0.011(3) 0.047(3)
C58 0.118(5) 0.057(3) 0.037(2) -0.011(2) -0.041(3) 0.040(3)
C59 0.067(3) 0.040(2) 0.037(2) -0.0032(16) -0.0250(19) 0.0196(19)
C60 0.064(3) 0.079(3) 0.042(2) 0.031(2) 0.003(2) 0.008(2)
O1 0.0373(12) 0.0379(12) 0.0165(10) 0.0053(9) 0.0018(9) -0.0047(10)
O2 0.0324(11) 0.0259(10) 0.0233(10) 0.0087(8) 0.0044(9) 0.0067(9)
O3 0.0400(13) 0.0270(11) 0.0212(10) 0.0081(9) 0.0057(9) 0.0108(9)
F1 0.341(9) 0.078(3) 0.129(4) -0.024(3) 0.155(5) -0.038(4)
F2 0.176(4) 0.146(4) 0.118(3) 0.098(3) -0.046(3) -0.046(3)
F3 0.129(3) 0.0612(16) 0.0518(15) 0.0320(13) 0.0469(16) 0.0456(17)
F4 0.092(3) 0.151(4) 0.067(2) -0.024(2) 0.0319(19) -0.013(2)
F5 0.088(4) 0.109(5) 0.142(6) 0.087(5) 0.078(4) 0.068(4)
F5' 0.052(5) 0.110(8) 0.083(6) 0.073(6) 0.025(4) 0.029(5)
F6 0.260(5) 0.072(2) 0.061(2) 0.0073(16) 0.096(3) -0.023(3)
P1 0.0324(4) 0.0236(4) 0.0157(3) 0.0056(3) 0.0021(3) 0.0031(3)
P2 0.0308(4) 0.0201(3) 0.0146(3) 0.0050(3) 0.0013(3) 0.0060(3)
P3 0.0298(4) 0.0193(3) 0.0175(3) 0.0055(3) -0.0002(3) 0.0035(3)
P4 0.0350(4) 0.0252(4) 0.0254(4) 0.0092(3) -0.0081(3) 0.0017(3)
P5 0.1750(17) 0.0365(6) 0.0422(6) 0.0182(5) 0.0580(9) 0.0259(8)
Pd1 0.02977(13) 0.01973(11) 0.01393(11) 0.00464(8) 0.00055(8) 0.00353(8)
Cl1 0.0543(6) 0.0500(5) 0.0501(6) 0.0186(5) 0.0022(4) 0.0063(4)
Cl2 0.0581(6) 0.0623(6) 0.0456(5) 0.0127(5) 0.0021(5) 0.0137(5)

loop_
_atom_type_symbol
_atom_type_description
_atom_type_scat_dispersion_real
_atom_type_scat_dispersion_imag
_atom_type_scat_source
C C 0.0033 0.0016 'International Tables Vol C Tables 4.2.6.8 and 6.1.1.4'
H H 0.0000 0.0000 'International Tables Vol C Tables 4.2.6.8 and 6.1.1.4'
O O 0.0106 0.0060 'International Tables Vol C Tables 4.2.6.8 and 6.1.1.4'
F F 0.0171 0.0103 'International Tables Vol C Tables 4.2.6.8 and 6.1.1.4'
P P 0.1023 0.0942 'International Tables Vol C Tables 4.2.6.8 and 6.1.1.4'
Pd Pd -0.9988 1.0072 'International Tables Vol C Tables 4.2.6.8 and 6.1.1.4'
Cl Cl 0.1484 0.1585 'International Tables Vol C Tables 4.2.6.8 and 6.1.1.4'

loop_
_geom_angle_atom_site_label_1
_geom_angle_atom_site_label_2
_geom_angle_atom_site_label_3
_geom_angle
_geom_angle_site_symmetry_1
_geom_angle_site_symmetry_3
_geom_angle_publ_flag
C2 C1 C6 114.3(3) . . ?
C2 C1 Pd1 128.5(2) . . ?
C6 C1 Pd1 117.0(2) . . ?
C3 C2 C1 122.3(3) . . ?
C4 C3 C2 120.9(3) . . ?
C5 C4 C3 119.2(3) . . ?
C4 C5 C6 118.4(3) . . ?
C5 C6 C1 125.0(3) . . ?
C5 C6 O1 115.1(3) . . ?
C1 C6 O1 119.9(3) . . ?
C8 C7 C12 122.1(3) . . ?
C8 C7 O2 119.1(3) . . ?
C12 C7 O2 118.7(3) . . ?
C7 C8 C9 118.3(3) . . ?
C10 C9 C8 119.9(4) . . ?
C11 C10 C9 120.8(4) . . ?
C10 C11 C12 120.4(4) . . ?
C7 C12 C11 118.5(4) . . ?
C14 C13 C18 122.5(3) . . ?
C14 C13 O3 117.5(3) . . ?
C18 C13 O3 119.8(3) . . ?
C13 C14 C15 117.7(3) . . ?
C16 C15 C14 120.9(3) . . ?
C15 C16 C17 120.1(3) . . ?
C16 C17 C18 120.4(4) . . ?
C13 C18 C17 118.3(3) . . ?
C24 C19 C20 119.0(3) . . ?
C24 C19 P2 122.6(2) . . ?
C20 C19 P2 117.6(3) . . ?
C21 C20 C19 120.4(3) . . ?
C22 C21 C20 120.2(3) . . ?
C21 C22 C23 120.1(3) . . ?
C22 C23 C24 120.3(3) . . ?
C19 C24 C23 120.1(3) . . ?
C30 C25 C26 118.8(3) . . ?
C30 C25 P2 119.5(2) . . ?
C26 C25 P2 121.7(2) . . ?
C27 C26 C25 120.4(3) . . ?
C28 C27 C26 120.2(3) . . ?
C27 C28 C29 120.0(3) . . ?
C28 C29 C30 120.1(3) . . ?
C29 C30 C25 120.5(3) . . ?
C32 C31 P2 121.8(2) . . ?
C31 C32 C33 111.2(2) . . ?
C31 C32 C46 106.3(2) . . ?
C33 C32 C46 106.2(2) . . ?
C31 C32 C47 110.7(2) . . ?
C33 C32 C47 112.2(2) . . ?
C46 C32 C47 110.0(2) . . ?
C32 C33 P3 120.9(2) . . ?
C39 C34 C35 119.0(3) . . ?
C39 C34 P3 122.7(2) . . ?
C35 C34 P3 118.2(2) . . ?
C36 C35 C34 120.0(3) . . ?
C35 C36 C37 120.5(3) . . ?
C38 C37 C36 119.8(3) . . ?
C37 C38 C39 120.2(3) . . ?
C38 C39 C34 120.4(3) . . ?
C45 C40 C41 118.9(3) . . ?
C45 C40 P3 120.0(2) . . ?
C41 C40 P3 121.0(2) . . ?
C42 C41 C40 120.2(3) . . ?
C43 C42 C41 119.9(3) . . ?
C44 C43 C42 120.4(3) . . ?
C43 C44 C45 119.8(3) . . ?
C44 C45 C40 120.7(3) . . ?
C32 C47 P4 115.0(2) . . ?
C49 C48 C53 118.7(3) . . ?
C49 C48 P4 125.1(2) . . ?
C53 C48 P4 116.2(2) . . ?
C50 C49 C48 120.4(3) . . ?
C51 C50 C49 120.3(3) . . ?
C52 C51 C50 120.0(3) . . ?
C51 C52 C53 120.1(3) . . ?
C52 C53 C48 120.6(3) . . ?
C55 C54 C59 118.7(4) . . ?
C55 C54 P4 125.5(3) . . ?
C59 C54 P4 115.7(3) . . ?
C54 C55 C56 120.7(4) . . ?
C57 C56 C55 120.8(5) . . ?
C56 C57 C58 119.7(4) . . ?
C57 C58 C59 120.5(5) . . ?
C54 C59 C58 119.5(5) . . ?
Cl1 C60 Cl2 112.9(2) . . ?
C6 O1 P1 113.61(18) . . ?
C7 O2 P1 118.88(19) . . ?
C13 O3 P1 128.01(19) . . ?
P5 F5 F5' 71.2(4) . . ?
F5 F5' P5 51.5(3) . . ?
O3 P1 O1 104.91(12) . . ?
O3 P1 O2 102.15(12) . . ?
O1 P1 O2 103.81(12) . . ?
O3 P1 Pd1 117.52(9) . . ?
O1 P1 Pd1 108.97(9) . . ?
O2 P1 Pd1 117.94(8) . . ?
C25 P2 C19 108.64(15) . . ?
C25 P2 C31 106.53(13) . . ?
C19 P2 C31 96.98(13) . . ?
C25 P2 Pd1 114.87(10) . . ?
C19 P2 Pd1 112.90(10) . . ?
C31 P2 Pd1 115.29(11) . . ?
C40 P3 C34 105.78(14) . . ?
C40 P3 C33 106.37(14) . . ?
C34 P3 C33 100.87(14) . . ?
C40 P3 Pd1 107.36(11) . . ?
C34 P3 Pd1 115.26(10) . . ?
C33 P3 Pd1 120.09(11) . . ?
C48 P4 C54 99.76(14) . . ?
C48 P4 C47 101.08(14) . . ?
C54 P4 C47 104.40(16) . . ?
F5 P5 F4 125.2(4) . . ?
F5 P5 F6 91.5(3) . . ?
F4 P5 F6 89.9(2) . . ?
F5 P5 F3 89.3(2) . . ?
F4 P5 F3 90.69(18) . . ?
F6 P5 F3 178.5(3) . . ?
F5 P5 F2 151.0(4) . . ?
F4 P5 F2 83.5(3) . . ?
F6 P5 F2 93.0(3) . . ?
F3 P5 F2 85.7(2) . . ?
F5 P5 F1 72.9(4) . . ?
F4 P5 F1 161.8(3) . . ?
F6 P5 F1 92.0(2) . . ?
F3 P5 F1 87.0(2) . . ?
F2 P5 F1 78.3(3) . . ?
F5 P5 F5' 57.2(4) . . ?
F4 P5 F5' 68.0(4) . . ?
F6 P5 F5' 91.1(3) . . ?
F3 P5 F5' 90.4(2) . . ?
F2 P5 F5' 151.2(4) . . ?
F1 P5 F5' 130.1(4) . . ?
C1 Pd1 P1 79.41(9) . . ?
C1 Pd1 P2 96.82(9) . . ?
P1 Pd1 P2 171.78(3) . . ?
C1 Pd1 P3 166.96(8) . . ?
P1 Pd1 P3 92.72(4) . . ?
P2 Pd1 P3 92.26(4) . . ?

loop_
_geom_bond_atom_site_label_1
_geom_bond_atom_site_label_2
_geom_bond_distance
_geom_bond_site_symmetry_2
_geom_bond_publ_flag
C1 C2 1.397(4) . ?
C1 C6 1.401(4) . ?
C1 Pd1 2.100(3) . ?
C2 C3 1.389(4) . ?
C3 C4 1.387(4) . ?
C4 C5 1.382(5) . ?
C5 C6 1.385(4) . ?
C6 O1 1.415(4) . ?
C7 C8 1.379(5) . ?
C7 C12 1.378(5) . ?
C7 O2 1.412(4) . ?
C8 C9 1.390(5) . ?
C9 C10 1.378(6) . ?
C10 C11 1.370(6) . ?
C11 C12 1.380(5) . ?
C13 C14 1.376(4) . ?
C13 C18 1.379(5) . ?
C13 O3 1.410(4) . ?
C14 C15 1.400(5) . ?
C15 C16 1.366(6) . ?
C16 C17 1.381(5) . ?
C17 C18 1.390(5) . ?
C19 C24 1.387(5) . ?
C19 C20 1.395(4) . ?
C19 P2 1.819(3) . ?
C20 C21 1.384(5) . ?
C21 C22 1.375(6) . ?
C22 C23 1.378(5) . ?
C23 C24 1.391(4) . ?
C25 C30 1.397(4) . ?
C25 C26 1.402(4) . ?
C25 P2 1.819(3) . ?
C26 C27 1.387(5) . ?
C27 C28 1.387(5) . ?
C28 C29 1.386(5) . ?
C29 C30 1.390(4) . ?
C31 C32 1.535(4) . ?
C31 P2 1.838(3) . ?
C32 C33 1.537(4) . ?
C32 C46 1.538(4) . ?
C32 C47 1.540(4) . ?
C33 P3 1.835(3) . ?
C34 C39 1.389(5) . ?
C34 C35 1.400(4) . ?
C34 P3 1.828(3) . ?
C35 C36 1.380(5) . ?
C36 C37 1.382(5) . ?
C37 C38 1.380(5) . ?
C38 C39 1.387(5) . ?
C40 C45 1.390(4) . ?
C40 C41 1.396(5) . ?
C40 P3 1.817(3) . ?
C41 C42 1.393(4) . ?
C42 C43 1.380(5) . ?
C43 C44 1.379(5) . ?
C44 C45 1.388(4) . ?
C47 P4 1.851(3) . ?
C48 C49 1.389(5) . ?
C48 C53 1.400(5) . ?
C48 P4 1.833(3) . ?
C49 C50 1.388(4) . ?
C50 C51 1.383(5) . ?
C51 C52 1.377(5) . ?
C52 C53 1.384(5) . ?
C54 C55 1.375(6) . ?
C54 C59 1.393(5) . ?
C54 P4 1.845(3) . ?
C55 C56 1.395(5) . ?
C56 C57 1.350(8) . ?
C57 C58 1.375(8) . ?
C58 C59 1.405(6) . ?
C60 Cl1 1.746(5) . ?
C60 Cl2 1.757(5) . ?
O1 P1 1.593(2) . ?
O2 P1 1.594(2) . ?
O3 P1 1.571(2) . ?
F1 P5 1.660(6) . ?
F2 P5 1.626(5) . ?
F3 P5 1.600(3) . ?
F4 P5 1.558(4) . ?
F5 P5 1.495(5) . ?
F5 F5' 1.606(11) . ?
F5' P5 1.808(8) . ?
F6 P5 1.572(3) . ?
P1 Pd1 2.2250(10) . ?
P2 Pd1 2.3444(10) . ?
P3 Pd1 2.3455(10) . ?
